data_7112811
loop_
_publ_author_name
'Zhou, Guanghua'
'Zhang, Junliang'

_publ_section_title
;
 Product-selectivity control by the nature of the catalyst: Lewis
 acid-catalyzed selective formation of ring-fused tetrahydroquinolines and
 tetrahydroazepines via intramolecular redox reaction.
;
_journal_issue 35
_journal_name_full 'Chemical communications (Cambridge, England)'
_journal_page_first 6593
_journal_page_last 6595
_journal_paper_doi 10.1039/c0cc01946a
_journal_volume 46
_journal_year 2010
_chemical_formula_sum 'C22 H20 Br N O2'
_chemical_formula_weight 410.30
_chemical_name_systematic
;
?
;
_space_group_IT_number 2
_symmetry_cell_setting triclinic
_symmetry_space_group_name_Hall '-P 1'
_symmetry_space_group_name_H-M 'P -1'
_atom_sites_solution_hydrogens geom
_atom_sites_solution_primary direct
_atom_sites_solution_secondary difmap
_audit_creation_method SHELXL-97
_cell_angle_alpha 93.144(2)
_cell_angle_beta 92.573(2)
_cell_angle_gamma 107.028(2)
_cell_formula_units_Z 4
_cell_length_a 9.5738(8)
_cell_length_b 10.0161(8)
_cell_length_c 20.1161(16)
_cell_measurement_temperature 173(2)
_cell_volume 1837.9(3)
_computing_structure_refinement 'SHELXL-97 (Sheldrick, 1997)'
_computing_structure_solution 'SHELXS-97 (Sheldrick, 1990)'
_diffrn_ambient_temperature 173(2)
_diffrn_measured_fraction_theta_full 0.986
_diffrn_measured_fraction_theta_max 0.986
_diffrn_radiation_monochromator graphite
_diffrn_radiation_source 'fine-focus sealed tube'
_diffrn_radiation_type MoK\a
_diffrn_radiation_wavelength 0.71073
_diffrn_reflns_av_R_equivalents 0.0261
_diffrn_reflns_av_sigmaI/netI 0.0288
_diffrn_reflns_limit_h_max 11
_diffrn_reflns_limit_h_min -11
_diffrn_reflns_limit_k_max 11
_diffrn_reflns_limit_k_min -11
_diffrn_reflns_limit_l_max 23
_diffrn_reflns_limit_l_min -23
_diffrn_reflns_number 21034
_diffrn_reflns_theta_full 25.01
_diffrn_reflns_theta_max 25.01
_diffrn_reflns_theta_min 2.03
_exptl_absorpt_coefficient_mu 2.253
_exptl_absorpt_correction_T_max 0.5814
_exptl_absorpt_correction_T_min 0.5419
_exptl_absorpt_correction_type multi-scan
_exptl_crystal_colour colorless
_exptl_crystal_density_diffrn 1.483
_exptl_crystal_density_method 'not measured'
_exptl_crystal_description block
_exptl_crystal_F_000 840
_exptl_crystal_size_max 0.31
_exptl_crystal_size_mid 0.28
_exptl_crystal_size_min 0.27
_refine_diff_density_max 0.562
_refine_diff_density_min -0.283
_refine_diff_density_rms 0.068
_refine_ls_extinction_method none
_refine_ls_goodness_of_fit_ref 1.056
_refine_ls_hydrogen_treatment constr
_refine_ls_matrix_type full
_refine_ls_number_parameters 469
_refine_ls_number_reflns 6398
_refine_ls_number_restraints 0
_refine_ls_restrained_S_all 1.056
_refine_ls_R_factor_all 0.0466
_refine_ls_R_factor_gt 0.0360
_refine_ls_shift/su_max 0.001
_refine_ls_shift/su_mean 0.000
_refine_ls_structure_factor_coef Fsqd
_refine_ls_weighting_details 'calc w=1/[\s^2^(Fo^2^)+(0.0404P)^2^+2.6897P] where P=(Fo^2^+2Fc^2^)/3'
_refine_ls_weighting_scheme calc
_refine_ls_wR_factor_gt 0.0886
_refine_ls_wR_factor_ref 0.0958
_reflns_number_gt 5382
_reflns_number_total 6398
_reflns_threshold_expression >2sigma(I)
_cod_data_source_file c0cc01946a.txt
_cod_data_source_block 2n
_cod_depositor_comments
;
The following automatic conversions were performed:

'_symmetry_cell_setting' value 'Triclinic' changed to 'triclinic'
according to
/usr/data/users/saulius/automatic-downloads/retrospective/RSC/lib/dictionaries/cif_core.dic
dictionary named 'cif_core.dic' version 2.4.2 from 2011-04-26.

Automatic conversion script
Id: cif_fix_values 2281 2013-09-26 08:29:07Z andrius 
;
_cod_original_sg_symbol_H-M P-1
_cod_database_code 7112811

loop_
_symmetry_equiv_pos_as_xyz
'x, y, z'
'-x, -y, -z'

loop_
_atom_site_label
_atom_site_type_symbol
_atom_site_fract_x
_atom_site_fract_y
_atom_site_fract_z
_atom_site_U_iso_or_equiv
_atom_site_adp_type
_atom_site_occupancy
_atom_site_symmetry_multiplicity
_atom_site_calc_flag
_atom_site_refinement_flags
N2 N -0.6265(3) -0.2260(3) 0.07216(13) 0.0276(6) Uani 1 1 d .
Br2 Br -0.35354(4) 0.17298(4) 0.254150(18) 0.04310(12) Uani 1 1 d .
N1 N -0.1188(3) -0.2642(3) 0.41452(13) 0.0262(6) Uani 1 1 d .
Br1 Br 0.20524(4) 0.10808(3) 0.266275(17) 0.03351(11) Uani 1 1 d .
O1 O -0.1829(2) -0.5390(2) 0.45915(13) 0.0376(6) Uani 1 1 d .
O2 O -0.3578(3) -0.3168(3) 0.58564(12) 0.0390(6) Uani 1 1 d .
O3 O -0.6876(2) -0.5107(2) 0.02609(11) 0.0314(5) Uani 1 1 d .
O4 O -0.8581(3) -0.3092(3) -0.11360(12) 0.0406(6) Uani 1 1 d .
C1 C -0.1004(3) 0.1071(3) 0.40484(16) 0.0257(7) Uani 1 1 d .
H1A H -0.1467 0.1714 0.4231 0.031 Uiso 1 1 calc R
C2 C 0.0004(3) 0.1506(3) 0.35729(16) 0.0288(7) Uani 1 1 d .
H2A H 0.0240 0.2430 0.3430 0.035 Uiso 1 1 calc R
C3 C 0.0649(3) 0.0549(3) 0.33167(15) 0.0253(6) Uani 1 1 d .
C4 C 0.0298(3) -0.0812(3) 0.35060(15) 0.0246(6) Uani 1 1 d .
H4A H 0.0760 -0.1449 0.3315 0.029 Uiso 1 1 calc R
C5 C -0.0741(3) -0.1250(3) 0.39820(15) 0.0226(6) Uani 1 1 d .
C6 C -0.1361(3) -0.0265(3) 0.42669(15) 0.0225(6) Uani 1 1 d .
C7 C -0.2360(3) -0.0633(3) 0.48283(16) 0.0253(6) Uani 1 1 d .
H7A H -0.3066 -0.0082 0.4813 0.030 Uiso 1 1 calc R
H7B H -0.1774 -0.0374 0.5259 0.030 Uiso 1 1 calc R
C8 C -0.3206(3) -0.2201(3) 0.47897(15) 0.0218(6) Uani 1 1 d .
C9 C -0.2099(3) -0.3044(3) 0.47140(15) 0.0234(6) Uani 1 1 d .
H9A H -0.1440 -0.2857 0.5130 0.028 Uiso 1 1 calc R
C10 C -0.2865(4) -0.4617(3) 0.46184(18) 0.0316(7) Uani 1 1 d .
H10A H -0.3498 -0.4911 0.4992 0.038 Uiso 1 1 calc R
H10B H -0.3496 -0.4825 0.4199 0.038 Uiso 1 1 calc R
C11 C -0.0968(4) -0.5016(4) 0.4038(2) 0.0429(9) Uani 1 1 d .
H11A H -0.1608 -0.5265 0.3622 0.051 Uiso 1 1 calc R
H11B H -0.0250 -0.5553 0.4019 0.051 Uiso 1 1 calc R
C12 C -0.0165(4) -0.3470(4) 0.4082(2) 0.0402(9) Uani 1 1 d .
H12A H 0.0551 -0.3236 0.4473 0.048 Uiso 1 1 calc R
H12B H 0.0381 -0.3235 0.3677 0.048 Uiso 1 1 calc R
C13 C -0.4358(3) -0.2558(3) 0.42372(15) 0.0237(6) Uani 1 1 d .
C14 C -0.5330(3) -0.2865(3) 0.38113(15) 0.0261(7) Uani 1 1 d .
C15 C -0.6452(3) -0.3272(3) 0.32713(15) 0.0236(6) Uani 1 1 d .
C16 C -0.7219(4) -0.4673(3) 0.31279(17) 0.0329(7) Uani 1 1 d .
H16A H -0.7018 -0.5365 0.3389 0.039 Uiso 1 1 calc R
C17 C -0.8277(4) -0.5060(4) 0.26051(18) 0.0383(8) Uani 1 1 d .
H17A H -0.8820 -0.6017 0.2515 0.046 Uiso 1 1 calc R
C18 C -0.8546(3) -0.4058(4) 0.22136(16) 0.0306(7) Uani 1 1 d .
H18A H -0.9264 -0.4330 0.1851 0.037 Uiso 1 1 calc R
C19 C -0.7773(4) -0.2664(3) 0.23496(16) 0.0308(7) Uani 1 1 d .
H19A H -0.7960 -0.1978 0.2081 0.037 Uiso 1 1 calc R
C20 C -0.6730(3) -0.2268(3) 0.28754(16) 0.0280(7) Uani 1 1 d .
H20A H -0.6199 -0.1309 0.2968 0.034 Uiso 1 1 calc R
C21 C -0.3953(3) -0.2471(3) 0.54583(16) 0.0268(7) Uani 1 1 d .
C22 C -0.5101(4) -0.1765(4) 0.56003(18) 0.0363(8) Uani 1 1 d .
H22A H -0.5489 -0.2020 0.6034 0.054 Uiso 1 1 calc R
H22B H -0.5897 -0.2067 0.5251 0.054 Uiso 1 1 calc R
H22C H -0.4668 -0.0748 0.5610 0.054 Uiso 1 1 calc R
C23 C -0.6194(3) 0.1452(3) 0.08387(16) 0.0291(7) Uani 1 1 d .
H23A H -0.6609 0.2058 0.0605 0.035 Uiso 1 1 calc R
C24 C -0.5318(3) 0.1982(3) 0.14151(17) 0.0312(7) Uani 1 1 d .
H24A H -0.5120 0.2932 0.1577 0.037 Uiso 1 1 calc R
C25 C -0.4746(3) 0.1068(3) 0.17437(16) 0.0290(7) Uani 1 1 d .
C26 C -0.5028(3) -0.0319(3) 0.15204(16) 0.0278(7) Uani 1 1 d .
H26A H -0.4620 -0.0916 0.1764 0.033 Uiso 1 1 calc R
C27 C -0.5912(3) -0.0847(3) 0.09361(15) 0.0239(6) Uani 1 1 d .
C28 C -0.6490(3) 0.0076(3) 0.05877(15) 0.0252(7) Uani 1 1 d .
C29 C -0.7418(3) -0.0449(3) -0.00510(15) 0.0263(7) Uani 1 1 d .
H29A H -0.6782 -0.0345 -0.0431 0.032 Uiso 1 1 calc R
H29B H -0.8095 0.0119 -0.0120 0.032 Uiso 1 1 calc R
C30 C -0.8311(3) -0.2010(3) -0.00262(15) 0.0233(6) Uani 1 1 d .
C31 C -0.7200(3) -0.2822(3) 0.01142(15) 0.0236(6) Uani 1 1 d .
H31A H -0.6561 -0.2743 -0.0270 0.028 Uiso 1 1 calc R
C32 C -0.7932(3) -0.4370(3) 0.01944(16) 0.0273(7) Uani 1 1 d .
H32A H -0.8511 -0.4471 0.0594 0.033 Uiso 1 1 calc R
H32B H -0.8611 -0.4781 -0.0199 0.033 Uiso 1 1 calc R
C33 C -0.5936(4) -0.4569(3) 0.08427(17) 0.0324(7) Uani 1 1 d .
H33A H -0.5186 -0.5068 0.0877 0.039 Uiso 1 1 calc R
H33B H -0.6515 -0.4740 0.1242 0.039 Uiso 1 1 calc R
C34 C -0.5187(4) -0.3015(3) 0.08273(17) 0.0311(7) Uani 1 1 d .
H34A H -0.4609 -0.2657 0.1254 0.037 Uiso 1 1 calc R
H34B H -0.4506 -0.2851 0.0464 0.037 Uiso 1 1 calc R
C35 C -0.9383(3) -0.2165(3) 0.04936(15) 0.0239(6) Uani 1 1 d .
C36 C -1.0257(3) -0.2303(3) 0.09052(16) 0.0270(7) Uani 1 1 d .
C37 C -1.1250(3) -0.2531(3) 0.14351(15) 0.0242(6) Uani 1 1 d .
C38 C -1.1990(3) -0.3885(4) 0.15880(16) 0.0306(7) Uani 1 1 d .
H38A H -1.1910 -0.4664 0.1318 0.037 Uiso 1 1 calc R
C39 C -1.2840(4) -0.4098(4) 0.21297(17) 0.0391(8) Uani 1 1 d .
H39A H -1.3318 -0.5026 0.2238 0.047 Uiso 1 1 calc R
C40 C -1.3002(4) -0.2985(4) 0.25140(17) 0.0389(9) Uani 1 1 d .
H40A H -1.3592 -0.3142 0.2886 0.047 Uiso 1 1 calc R
C41 C -1.2310(4) -0.1639(4) 0.23596(17) 0.0390(9) Uani 1 1 d .
H41A H -1.2431 -0.0869 0.2623 0.047 Uiso 1 1 calc R
C42 C -1.1435(3) -0.1401(4) 0.18208(16) 0.0315(7) Uani 1 1 d .
H42A H -1.0963 -0.0471 0.1715 0.038 Uiso 1 1 calc R
C43 C -0.9096(3) -0.2484(3) -0.07270(15) 0.0259(7) Uani 1 1 d .
C44 C -1.0478(4) -0.2124(4) -0.08735(17) 0.0346(8) Uani 1 1 d .
H44A H -1.0867 -0.2481 -0.1329 0.052 Uiso 1 1 calc R
H44B H -1.0278 -0.1104 -0.0831 0.052 Uiso 1 1 calc R
H44C H -1.1198 -0.2549 -0.0557 0.052 Uiso 1 1 calc R

loop_
_atom_site_aniso_label
_atom_site_aniso_U_11
_atom_site_aniso_U_22
_atom_site_aniso_U_33
_atom_site_aniso_U_23
_atom_site_aniso_U_13
_atom_site_aniso_U_12
N2 0.0273(14) 0.0277(14) 0.0280(15) 0.0007(11) -0.0045(11) 0.0098(11)
Br2 0.0502(2) 0.0396(2) 0.0325(2) -0.00476(15) -0.01185(16) 0.00589(16)
N1 0.0260(13) 0.0218(13) 0.0328(15) 0.0083(11) 0.0080(11) 0.0082(11)
Br1 0.03365(19) 0.03072(18) 0.0351(2) 0.00747(14) 0.01249(14) 0.00551(14)
O1 0.0337(13) 0.0290(12) 0.0550(16) 0.0158(11) 0.0103(11) 0.0136(10)
O2 0.0405(14) 0.0493(15) 0.0294(13) 0.0175(11) 0.0040(11) 0.0138(12)
O3 0.0283(12) 0.0294(11) 0.0374(13) -0.0003(10) -0.0034(10) 0.0112(10)
O4 0.0425(14) 0.0554(16) 0.0272(13) -0.0048(11) -0.0004(11) 0.0214(12)
C1 0.0212(15) 0.0215(15) 0.0336(18) 0.0010(13) -0.0004(13) 0.0054(12)
C2 0.0293(17) 0.0232(15) 0.0329(18) 0.0044(13) 0.0040(14) 0.0054(13)
C3 0.0215(15) 0.0280(16) 0.0235(16) 0.0042(13) 0.0024(12) 0.0022(12)
C4 0.0237(15) 0.0251(15) 0.0248(17) 0.0007(13) 0.0013(12) 0.0072(12)
C5 0.0200(15) 0.0228(15) 0.0233(16) 0.0031(12) -0.0037(12) 0.0042(12)
C6 0.0134(13) 0.0273(15) 0.0250(16) 0.0008(12) -0.0013(11) 0.0040(12)
C7 0.0224(15) 0.0243(15) 0.0284(17) 0.0016(13) 0.0008(13) 0.0059(12)
C8 0.0184(14) 0.0240(15) 0.0217(16) 0.0032(12) -0.0008(12) 0.0043(12)
C9 0.0179(14) 0.0253(15) 0.0257(17) 0.0055(12) -0.0015(12) 0.0040(12)
C10 0.0290(17) 0.0242(16) 0.042(2) 0.0073(14) 0.0037(14) 0.0073(13)
C11 0.053(2) 0.0284(18) 0.052(2) 0.0065(16) 0.0168(19) 0.0173(17)
C12 0.0363(19) 0.0324(18) 0.058(2) 0.0112(17) 0.0187(17) 0.0160(15)
C13 0.0219(15) 0.0283(16) 0.0224(16) 0.0067(13) 0.0045(13) 0.0083(12)
C14 0.0234(16) 0.0324(16) 0.0247(17) 0.0057(13) 0.0049(13) 0.0105(13)
C15 0.0184(15) 0.0343(16) 0.0206(16) 0.0051(13) 0.0030(12) 0.0111(13)
C16 0.0366(18) 0.0320(17) 0.0309(19) 0.0110(14) -0.0041(14) 0.0107(15)
C17 0.042(2) 0.0318(18) 0.037(2) 0.0029(15) -0.0057(16) 0.0049(15)
C18 0.0262(16) 0.0434(19) 0.0236(17) 0.0019(14) -0.0060(13) 0.0135(14)
C19 0.0317(17) 0.0366(18) 0.0288(18) 0.0075(14) -0.0011(14) 0.0170(14)
C20 0.0252(16) 0.0297(16) 0.0288(18) 0.0025(13) 0.0008(13) 0.0076(13)
C21 0.0234(16) 0.0265(16) 0.0257(17) 0.0026(13) -0.0003(13) 0.0000(13)
C22 0.0368(19) 0.042(2) 0.033(2) 0.0042(16) 0.0131(15) 0.0143(16)
C23 0.0210(16) 0.0302(17) 0.0351(19) 0.0075(14) 0.0014(13) 0.0053(13)
C24 0.0286(17) 0.0264(16) 0.0351(19) 0.0020(14) 0.0028(14) 0.0030(13)
C25 0.0281(17) 0.0329(17) 0.0211(16) 0.0018(13) 0.0016(13) 0.0014(14)
C26 0.0267(16) 0.0298(16) 0.0266(17) 0.0073(13) 0.0022(13) 0.0068(13)
C27 0.0165(14) 0.0276(16) 0.0264(17) 0.0060(13) 0.0041(12) 0.0036(12)
C28 0.0167(14) 0.0312(16) 0.0260(17) 0.0043(13) 0.0035(12) 0.0038(12)
C29 0.0233(16) 0.0298(16) 0.0246(17) 0.0077(13) 0.0024(13) 0.0048(13)
C30 0.0152(14) 0.0315(16) 0.0223(16) 0.0027(13) 0.0015(12) 0.0050(12)
C31 0.0194(15) 0.0301(16) 0.0217(16) 0.0029(12) 0.0020(12) 0.0077(12)
C32 0.0212(15) 0.0305(16) 0.0297(17) -0.0001(13) 0.0016(13) 0.0072(13)
C33 0.0300(17) 0.0339(18) 0.0341(19) 0.0003(14) -0.0049(14) 0.0119(14)
C34 0.0278(17) 0.0322(17) 0.0328(19) 0.0027(14) -0.0053(14) 0.0094(14)
C35 0.0172(14) 0.0278(15) 0.0248(17) 0.0011(13) -0.0028(13) 0.0044(12)
C36 0.0240(16) 0.0318(16) 0.0248(17) 0.0015(13) -0.0023(13) 0.0084(13)
C37 0.0167(14) 0.0347(17) 0.0214(16) 0.0025(13) -0.0002(12) 0.0081(13)
C38 0.0232(16) 0.0384(18) 0.0301(18) -0.0028(14) -0.0014(13) 0.0102(14)
C39 0.0291(18) 0.053(2) 0.030(2) 0.0089(17) 0.0026(15) 0.0042(16)
C40 0.0286(18) 0.068(3) 0.0195(18) 0.0045(17) 0.0063(14) 0.0120(17)
C41 0.0308(18) 0.064(2) 0.0272(18) -0.0149(17) -0.0060(14) 0.0252(18)
C42 0.0280(17) 0.0366(18) 0.0291(18) -0.0037(14) -0.0048(14) 0.0104(14)
C43 0.0238(16) 0.0268(15) 0.0240(17) 0.0063(13) 0.0001(13) 0.0020(13)
C44 0.0282(17) 0.0429(19) 0.0329(19) 0.0036(15) -0.0055(14) 0.0117(15)

loop_
_atom_type_symbol
_atom_type_description
_atom_type_scat_dispersion_real
_atom_type_scat_dispersion_imag
_atom_type_scat_source
C C 0.0033 0.0016 'International Tables Vol C Tables 4.2.6.8 and 6.1.1.4'
H H 0.0000 0.0000 'International Tables Vol C Tables 4.2.6.8 and 6.1.1.4'
N N 0.0061 0.0033 'International Tables Vol C Tables 4.2.6.8 and 6.1.1.4'
O O 0.0106 0.0060 'International Tables Vol C Tables 4.2.6.8 and 6.1.1.4'
Br Br -0.2901 2.4595 'International Tables Vol C Tables 4.2.6.8 and 6.1.1.4'

loop_
_geom_angle_atom_site_label_1
_geom_angle_atom_site_label_2
_geom_angle_atom_site_label_3
_geom_angle
C27 N2 C34 119.5(2)
C27 N2 C31 121.1(2)
C34 N2 C31 111.0(2)
C5 N1 C12 118.7(2)
C5 N1 C9 120.2(2)
C12 N1 C9 110.9(2)
C11 O1 C10 109.4(2)
C32 O3 C33 109.9(2)
C6 C1 C2 122.4(3)
C6 C1 H1A 118.8
C2 C1 H1A 118.8
C3 C2 C1 117.3(3)
C3 C2 H2A 121.3
C1 C2 H2A 121.3
C2 C3 C4 122.4(3)
C2 C3 Br1 119.6(2)
C4 C3 Br1 118.0(2)
C3 C4 C5 119.8(3)
C3 C4 H4A 120.1
C5 C4 H4A 120.1
N1 C5 C6 120.9(3)
N1 C5 C4 120.8(3)
C6 C5 C4 118.2(3)
C1 C6 C5 119.7(3)
C1 C6 C7 119.8(3)
C5 C6 C7 120.5(3)
C6 C7 C8 112.1(2)
C6 C7 H7A 109.2
C8 C7 H7A 109.2
C6 C7 H7B 109.2
C8 C7 H7B 109.2
H7A C7 H7B 107.9
C13 C8 C7 110.8(2)
C13 C8 C9 112.3(2)
C7 C8 C9 108.4(2)
C13 C8 C21 108.6(2)
C7 C8 C21 106.2(2)
C9 C8 C21 110.4(2)
N1 C9 C10 107.9(3)
N1 C9 C8 112.2(2)
C10 C9 C8 111.7(2)
N1 C9 H9A 108.3
C10 C9 H9A 108.3
C8 C9 H9A 108.3
O1 C10 C9 111.2(3)
O1 C10 H10A 109.4
C9 C10 H10A 109.4
O1 C10 H10B 109.4
C9 C10 H10B 109.4
H10A C10 H10B 108.0
O1 C11 C12 111.5(3)
O1 C11 H11A 109.3
C12 C11 H11A 109.3
O1 C11 H11B 109.3
C12 C11 H11B 109.3
H11A C11 H11B 108.0
N1 C12 C11 110.8(3)
N1 C12 H12A 109.5
C11 C12 H12A 109.5
N1 C12 H12B 109.5
C11 C12 H12B 109.5
H12A C12 H12B 108.1
C14 C13 C8 177.2(3)
C13 C14 C15 176.6(3)
C16 C15 C20 119.6(3)
C16 C15 C14 120.1(3)
C20 C15 C14 120.3(3)
C17 C16 C15 119.9(3)
C17 C16 H16A 120.0
C15 C16 H16A 120.0
C16 C17 C18 120.2(3)
C16 C17 H17A 119.9
C18 C17 H17A 119.9
C19 C18 C17 120.1(3)
C19 C18 H18A 120.0
C17 C18 H18A 120.0
C20 C19 C18 120.1(3)
C20 C19 H19A 120.0
C18 C19 H19A 120.0
C19 C20 C15 120.2(3)
C19 C20 H20A 119.9
C15 C20 H20A 119.9
O2 C21 C22 121.6(3)
O2 C21 C8 121.0(3)
C22 C21 C8 117.3(3)
C21 C22 H22A 109.5
C21 C22 H22B 109.5
H22A C22 H22B 109.5
C21 C22 H22C 109.5
H22A C22 H22C 109.5
H22B C22 H22C 109.5
C24 C23 C28 122.8(3)
C24 C23 H23A 118.6
C28 C23 H23A 118.6
C25 C24 C23 117.0(3)
C25 C24 H24A 121.5
C23 C24 H24A 121.5
C24 C25 C26 122.5(3)
C24 C25 Br2 119.1(2)
C26 C25 Br2 118.4(2)
C25 C26 C27 120.2(3)
C25 C26 H26A 119.9
C27 C26 H26A 119.9
N2 C27 C26 120.8(3)
N2 C27 C28 120.9(3)
C26 C27 C28 118.2(3)
C23 C28 C27 119.4(3)
C23 C28 C29 121.0(3)
C27 C28 C29 119.6(3)
C28 C29 C30 110.6(2)
C28 C29 H29A 109.5
C30 C29 H29A 109.5
C28 C29 H29B 109.5
C30 C29 H29B 109.5
H29A C29 H29B 108.1
C35 C30 C31 112.0(2)
C35 C30 C43 111.0(2)
C31 C30 C43 110.1(2)
C35 C30 C29 110.3(2)
C31 C30 C29 106.9(2)
C43 C30 C29 106.4(2)
N2 C31 C32 106.9(2)
N2 C31 C30 112.2(2)
C32 C31 C30 112.8(2)
N2 C31 H31A 108.2
C32 C31 H31A 108.2
C30 C31 H31A 108.2
O3 C32 C31 111.1(2)
O3 C32 H32A 109.4
C31 C32 H32A 109.4
O3 C32 H32B 109.4
C31 C32 H32B 109.4
H32A C32 H32B 108.0
O3 C33 C34 111.5(3)
O3 C33 H33A 109.3
C34 C33 H33A 109.3
O3 C33 H33B 109.3
C34 C33 H33B 109.3
H33A C33 H33B 108.0
N2 C34 C33 110.6(3)
N2 C34 H34A 109.5
C33 C34 H34A 109.5
N2 C34 H34B 109.5
C33 C34 H34B 109.5
H34A C34 H34B 108.1
C36 C35 C30 179.1(3)
C35 C36 C37 175.4(3)
C38 C37 C42 118.9(3)
C38 C37 C36 120.4(3)
C42 C37 C36 120.6(3)
C39 C38 C37 120.2(3)
C39 C38 H38A 119.9
C37 C38 H38A 119.9
C40 C39 C38 120.7(3)
C40 C39 H39A 119.7
C38 C39 H39A 119.7
C39 C40 C41 119.9(3)
C39 C40 H40A 120.0
C41 C40 H40A 120.0
C40 C41 C42 120.3(3)
C40 C41 H41A 119.8
C42 C41 H41A 119.8
C41 C42 C37 119.9(3)
C41 C42 H42A 120.1
C37 C42 H42A 120.1
O4 C43 C44 122.1(3)
O4 C43 C30 120.6(3)
C44 C43 C30 117.3(3)
C43 C44 H44A 109.5
C43 C44 H44B 109.5
H44A C44 H44B 109.5
C43 C44 H44C 109.5
H44A C44 H44C 109.5
H44B C44 H44C 109.5

loop_
_geom_bond_atom_site_label_1
_geom_bond_atom_site_label_2
_geom_bond_distance
N2 C27 1.394(4)
N2 C34 1.462(4)
N2 C31 1.464(4)
Br2 C25 1.904(3)
N1 C5 1.396(4)
N1 C12 1.463(4)
N1 C9 1.472(4)
Br1 C3 1.907(3)
O1 C11 1.417(4)
O1 C10 1.428(4)
O2 C21 1.200(4)
O3 C32 1.422(4)
O3 C33 1.422(4)
O4 C43 1.203(4)
C1 C6 1.382(4)
C1 C2 1.385(4)
C1 H1A 0.9500
C2 C3 1.373(4)
C2 H2A 0.9500
C3 C4 1.385(4)
C4 C5 1.405(4)
C4 H4A 0.9500
C5 C6 1.402(4)
C6 C7 1.504(4)
C7 C8 1.538(4)
C7 H7A 0.9900
C7 H7B 0.9900
C8 C13 1.481(4)
C8 C9 1.545(4)
C8 C21 1.551(4)
C9 C10 1.528(4)
C9 H9A 1.0000
C10 H10A 0.9900
C10 H10B 0.9900
C11 C12 1.509(5)
C11 H11A 0.9900
C11 H11B 0.9900
C12 H12A 0.9900
C12 H12B 0.9900
C13 C14 1.194(4)
C14 C15 1.446(4)
C15 C16 1.387(4)
C15 C20 1.393(4)
C16 C17 1.382(5)
C16 H16A 0.9500
C17 C18 1.383(5)
C17 H17A 0.9500
C18 C19 1.381(5)
C18 H18A 0.9500
C19 C20 1.379(4)
C19 H19A 0.9500
C20 H20A 0.9500
C21 C22 1.500(4)
C22 H22A 0.9800
C22 H22B 0.9800
C22 H22C 0.9800
C23 C24 1.383(5)
C23 C28 1.385(4)
C23 H23A 0.9500
C24 C25 1.380(5)
C24 H24A 0.9500
C25 C26 1.380(4)
C26 C27 1.399(4)
C26 H26A 0.9500
C27 C28 1.409(4)
C28 C29 1.505(4)
C29 C30 1.552(4)
C29 H29A 0.9900
C29 H29B 0.9900
C30 C35 1.481(4)
C30 C31 1.542(4)
C30 C43 1.549(4)
C31 C32 1.524(4)
C31 H31A 1.0000
C32 H32A 0.9900
C32 H32B 0.9900
C33 C34 1.514(4)
C33 H33A 0.9900
C33 H33B 0.9900
C34 H34A 0.9900
C34 H34B 0.9900
C35 C36 1.188(4)
C36 C37 1.443(4)
C37 C38 1.392(5)
C37 C42 1.396(4)
C38 C39 1.378(5)
C38 H38A 0.9500
C39 C40 1.372(5)
C39 H39A 0.9500
C40 C41 1.376(5)
C40 H40A 0.9500
C41 C42 1.388(5)
C41 H41A 0.9500
C42 H42A 0.9500
C43 C44 1.492(4)
C44 H44A 0.9800
C44 H44B 0.9800
C44 H44C 0.9800

loop_
_geom_torsion_atom_site_label_1
_geom_torsion_atom_site_label_2
_geom_torsion_atom_site_label_3
_geom_torsion_atom_site_label_4
_geom_torsion
C6 C1 C2 C3 0.3(5)
C1 C2 C3 C4 1.5(5)
C1 C2 C3 Br1 -179.7(2)
C2 C3 C4 C5 -0.7(5)
Br1 C3 C4 C5 -179.4(2)
C12 N1 C5 C6 -154.2(3)
C9 N1 C5 C6 -12.1(4)
C12 N1 C5 C4 28.5(4)
C9 N1 C5 C4 170.6(3)
C3 C4 C5 N1 175.4(3)
C3 C4 C5 C6 -2.0(4)
C2 C1 C6 C5 -2.9(5)
C2 C1 C6 C7 174.5(3)
N1 C5 C6 C1 -173.7(3)
C4 C5 C6 C1 3.7(4)
N1 C5 C6 C7 8.9(4)
C4 C5 C6 C7 -173.7(3)
C1 C6 C7 C8 152.7(3)
C5 C6 C7 C8 -29.9(4)
C6 C7 C8 C13 -72.6(3)
C6 C7 C8 C9 51.0(3)
C6 C7 C8 C21 169.7(2)
C5 N1 C9 C10 159.4(3)
C12 N1 C9 C10 -55.9(3)
C5 N1 C9 C8 35.9(4)
C12 N1 C9 C8 -179.3(3)
C13 C8 C9 N1 68.3(3)
C7 C8 C9 N1 -54.4(3)
C21 C8 C9 N1 -170.4(2)
C13 C8 C9 C10 -52.9(3)
C7 C8 C9 C10 -175.6(3)
C21 C8 C9 C10 68.4(3)
C11 O1 C10 C9 -61.7(4)
N1 C9 C10 O1 59.9(3)
C8 C9 C10 O1 -176.3(3)
C10 O1 C11 C12 59.0(4)
C5 N1 C12 C11 -159.9(3)
C9 N1 C12 C11 54.8(4)
O1 C11 C12 N1 -56.0(4)
C7 C8 C13 C14 -120(6)
C9 C8 C13 C14 118(6)
C21 C8 C13 C14 -4(7)
C8 C13 C14 C15 -138(6)
C13 C14 C15 C16 72(6)
C13 C14 C15 C20 -105(6)
C20 C15 C16 C17 -1.6(5)
C14 C15 C16 C17 -179.1(3)
C15 C16 C17 C18 1.7(5)
C16 C17 C18 C19 -0.9(5)
C17 C18 C19 C20 0.1(5)
C18 C19 C20 C15 0.0(5)
C16 C15 C20 C19 0.8(5)
C14 C15 C20 C19 178.2(3)
C13 C8 C21 O2 128.6(3)
C7 C8 C21 O2 -112.2(3)
C9 C8 C21 O2 5.1(4)
C13 C8 C21 C22 -54.5(3)
C7 C8 C21 C22 64.7(3)
C9 C8 C21 C22 -178.0(3)
C28 C23 C24 C25 -0.6(5)
C23 C24 C25 C26 -0.5(5)
C23 C24 C25 Br2 -179.9(2)
C24 C25 C26 C27 0.7(5)
Br2 C25 C26 C27 -180.0(2)
C34 N2 C27 C26 -35.2(4)
C31 N2 C27 C26 179.4(3)
C34 N2 C27 C28 147.7(3)
C31 N2 C27 C28 2.4(4)
C25 C26 C27 N2 -176.9(3)
C25 C26 C27 C28 0.3(4)
C24 C23 C28 C27 1.5(5)
C24 C23 C28 C29 -178.5(3)
N2 C27 C28 C23 175.8(3)
C26 C27 C28 C23 -1.3(4)
N2 C27 C28 C29 -4.2(4)
C26 C27 C28 C29 178.6(3)
C23 C28 C29 C30 -147.2(3)
C27 C28 C29 C30 32.8(4)
C28 C29 C30 C35 65.3(3)
C28 C29 C30 C31 -56.7(3)
C28 C29 C30 C43 -174.3(2)
C27 N2 C31 C32 -153.9(3)
C34 N2 C31 C32 58.1(3)
C27 N2 C31 C30 -29.7(4)
C34 N2 C31 C30 -177.8(2)
C35 C30 C31 N2 -65.2(3)
C43 C30 C31 N2 170.8(2)
C29 C30 C31 N2 55.7(3)
C35 C30 C31 C32 55.7(3)
C43 C30 C31 C32 -68.3(3)
C29 C30 C31 C32 176.5(2)
C33 O3 C32 C31 61.8(3)
N2 C31 C32 O3 -61.6(3)
C30 C31 C32 O3 174.6(2)
C32 O3 C33 C34 -57.3(3)
C27 N2 C34 C33 155.7(3)
C31 N2 C34 C33 -55.7(3)
O3 C33 C34 N2 54.4(4)
C31 C30 C35 C36 -97(23)
C43 C30 C35 C36 27(23)
C29 C30 C35 C36 144(23)
C30 C35 C36 C37 103(22)
C35 C36 C37 C38 -60(4)
C35 C36 C37 C42 117(4)
C42 C37 C38 C39 -2.8(4)
C36 C37 C38 C39 174.5(3)
C37 C38 C39 C40 1.9(5)
C38 C39 C40 C41 -0.1(5)
C39 C40 C41 C42 -0.6(5)
C40 C41 C42 C37 -0.3(5)
C38 C37 C42 C41 2.0(4)
C36 C37 C42 C41 -175.2(3)
C35 C30 C43 O4 -142.8(3)
C31 C30 C43 O4 -18.3(4)
C29 C30 C43 O4 97.2(3)
C35 C30 C43 C44 38.7(4)
C31 C30 C43 C44 163.2(3)
C29 C30 C43 C44 -81.3(3)
